data_1558382
loop_
_publ_author_name
'Sundberg, Markku R.'

_publ_section_title
;
 1,3-Diaminopropane as a Bridging Ligand. The Structure of
 mu-1,3-Diaminopropane-di(4-chlorobenzoato)zinc(II), C19H18N2O4Zn
;
_journal_name_full 'Acta Chemica Scandinavica'
_journal_page_first 195
_journal_page_last 199
_journal_paper_doi 10.3891/acta.chem.scand.48-0195
_journal_volume 48
_journal_year 1994
_chemical_formula_sum 'C19 H18 N2 O4 Zn'
_chemical_formula_weight 403.765
_chemical_name_common
;
mu-1,3-Diaminopropane-di(4-chlorobenzoato)zinc(II)
;
_space_group_IT_number 14
_space_group_name_Hall '-P 2yn'
_space_group_name_H-M_alt 'P 1 21/n 1'
_symmetry_cell_setting monoclinic
_symmetry_Int_Tables_number 14
_symmetry_space_group_name_Hall '-P 2yn'
_symmetry_space_group_name_H-M 'P 1 21/n 1'
_cell_angle_alpha 90.
_cell_angle_beta 95.871(15)
_cell_angle_gamma 90.
_cell_formula_units_Z 4
_cell_length_a 6.0513(12)
_cell_length_b 23.834(3)
_cell_length_c 13.138(2)
_cell_volume 1884.9(5)
_diffrn_ambient_temperature 293
_diffrn_radiation_probe x-ray
_diffrn_radiation_type MoK\a
_diffrn_radiation_wavelength 0.71069
_exptl_crystal_density_diffrn 1.59
_exptl_crystal_F_000 920
_refine_ls_number_reflns 2453
_refine_ls_R_factor_gt 0.051
_refine_ls_wR_factor_gt 0.034
_cod_data_source_file Acta-Chem-Scand-1994-48-195.cif
_cod_data_source_block 1
_cod_depositor_comments
;
Formula given as C17H18N2O4Zn  but
seems to be  C19H18N2O4Zn 
;
_cod_original_sg_symbol_H-M 'P 21/n'
_cod_database_code 1558382

loop_
_space_group_symop_id
_space_group_symop_operation_xyz
1 x,y,z
2 1/2-x,1/2+y,1/2-z
3 -x,-y,-z
4 1/2+x,1/2-y,1/2+z

loop_
_atom_site_label
_atom_site_type_symbol
_atom_site_thermal_displace_type
_atom_site_fract_x
_atom_site_fract_y
_atom_site_fract_z
_atom_site_occupancy
_atom_site_U_iso_or_equiv
_atom_site_calc_flag
_atom_site_refinement_flags
_atom_site_disorder_assembly
_atom_site_disorder_group
Zn Zn Uiso 0.56840(10) 0.27075(3) 0.52769(4) 1.000 0.0335(2) . . . .
O1 O Uiso 0.4466(6) 0.1968(2) 0.4938(3) 1.000 0.051(2) . . . .
O2 O Uiso 0.1614(6) 0.2276(2) 0.3887(3) 1.000 0.0450(10) . . . .
O11 O Uiso 0.4505(6) 0.34590(10) 0.5459(3) 1.000 0.0450(10) . . . .
O12 O Uiso 0.1558(7) 0.3095(2) 0.6072(3) 1.000 0.059(2) . . . .
N1 N Uiso 0.7663(7) 0.2920(2) 0.4153(3) 1.000 0.035(2) . . . .
N2 N Uiso 0.7649(9) 0.2538(2) 0.6602(3) 1.000 0.037(2) . . . .
C1 C Uiso 0.678(9) 0.2817(2) 0.3069(4) 1.000 0.038(2) . . . .
C2 C Uiso 0.4720(10) 0.3168(2) 0.2782(4) 1.000 0.036(2) . . . .
C3 C Uiso 0.8560(10) 0.1962(2) 0.6710(4) 1.000 0.038(2) . . . .
C4 C Uiso 0.2040(8) 0.1297(2) 0.4129(4) 1.000 0.032(2) . . . .
C5 C Uiso 0.3490(10) 0.0863(3) 0.4355(5) 1.000 0.048(2) . . . .
C6 C Uiso 0.2870(10) 0.0317(3) 0.4148(5) 1.000 0.059(3) . . . .
C7 C Uiso 0.0700(10) 0.0197(2) 0.3769(4) 1.000 0.044(2) . . . .
C8 C Uiso -0.0760(10) 0.0622(3) 0.3536(5) 1.000 0.048(3) . . . .
C9 C Uiso -0.0120(10) 0.1178(3) 0.3702(4) 1.000 0.041(2) . . . .
C10 C Uiso 0.2690(9) 0.1893(2) 0.4328(4) 1.000 0.034(2) . . . .
C11 C Uiso -0.0101(3) -0.04935(6) 0.35510(10) 1.000 0.0754(8) . . . .
C12 C Uiso -0.0366(3) 0.58337(7) 0.67440(10) 1.000 0.0695(7) . . . .
C14 C Uiso 0.1845(9) 0.4081(2) 0.6029(3) 1.000 0.030(2) . . . .
C15 C Uiso -0.0210(10) 0.4173(3) 0.6403(4) 1.000 0.044(2) . . . .
C16 C Uiso -0.0880(10) 0.4722(3) 0.6608(5) 1.000 0.047(2) . . . .
C17 C Uiso 0.0460(10) 0.5164(2) 0.6455(4) 1.000 0.042(2) . . . .
C18 C Uiso 0.2490(10) 0.5086(2) 0.6063(4) 1.000 0.044(2) . . . .
C19 C Uiso 0.3148(9) 0.4540(2) 0.5853(4) 1.000 0.036(2) . . . .
C20 C Uiso 0.2650(10) 0.3500(2) 0.5839(4) 1.000 0.036(2) . . . .

loop_
_atom_type_symbol
_atom_type_description
_atom_type_scat_dispersion_real
_atom_type_scat_dispersion_imag
_atom_type_scat_source
C C 0.0033 0.0016 ' International Tables Vol C Tables 4.2.6.8 and 6.1.1.4'
N N 0.0061 0.0033 ' International Tables Vol C Tables 4.2.6.8 and 6.1.1.4'
O O 0.0106 0.0060 ' International Tables Vol C Tables 4.2.6.8 and 6.1.1.4'
Zn Zn 0.2839 1.4301 ' International Tables Vol C Tables 4.2.6.8 and 6.1.1.4'

loop_
_geom_angle_atom_site_label_1
_geom_angle_atom_site_label_2
_geom_angle_atom_site_label_3
_geom_angle
_geom_angle_site_symmetry_1
_geom_angle_site_symmetry_2
_geom_angle_site_symmetry_3
_geom_angle_publ_flag
O1 Zn O11 136.48(16) . . . yes
O1 Zn N1 107.08(17) . . . yes
O1 Zn N2 100.93(18) . . . yes
O11 Zn N1 96.26(17) . . . yes
O11 Zn N2 105.36(18) . . . yes
N1 Zn N2 109.21(19) . . . yes
Zn O1 C10 122.8(4) . . . yes
Zn O11 C20 117.7(3) . . . yes
Zn N1 C1 117.9(19) . . . yes
Zn N2 C3 116.3(3) . . . yes
N1 C1 C2 110.6(17) . . . yes
C1 C2 C3 113.8(4) . . 4_454 no
N2 C3 C2 113.9(4) . . 4_555 yes
C5 C4 C9 119.1(5) . . . no
C5 C4 C10 122.0(5) . . . no
C9 C4 C10 118.9(5) . . . no
C4 C5 C6 121.1(6) . . . no
C5 C6 C7 119.8(6) . . . no
C6 C7 C8 119.9(5) . . . no
C6 C7 C11 119.7(5) . . . no
C8 C7 C11 120.5(5) . . . no
C7 C8 C9 120.7(6) . . . no
C4 C9 C8 119.3(6) . . . no
O1 C10 O2 123.9(5) . . . yes
O1 C10 C4 115.5(5) . . . yes
O2 C10 C4 120.5(5) . . . yes
C15 C14 C19 118.5(5) . . . no
C15 C14 C20 121.3(5) . . . no
C19 C14 C20 120.2(5) . . . no
C14 C15 C16 119.8(6) . . . no
C15 C16 C17 120.4(6) . . . no
C12 C17 C16 119.6(5) . . . no
C12 C17 C18 119.4(4) . . . no
C16 C17 C18 121.0(5) . . . no
C17 C18 C19 118.5(5) . . . no
C14 C19 C18 121.7(5) . . . no
O11 C20 O12 123.7(5) . . . yes
O11 C20 C14 116.7(4) . . . yes
O12 C20 C14 119.6(5) . . . yes

loop_
_geom_bond_atom_site_label_1
_geom_bond_atom_site_label_2
_geom_bond_distance
_geom_bond_site_symmetry_1
_geom_bond_site_symmetry_2
_geom_bond_publ_flag
Zn O1 1.944(5) . . yes
Zn O11 1.952(3) . . yes
Zn N1 2.057(4) . . yes
Zn N2 2.046(4) . . yes
O1 C10 1.286(7) . . yes
O2 C10 1.231(7) . . yes
O11 C20 1.278(7) . . yes
O12 C20 1.226(7) . . yes
N1 C1 1.489(15) . . yes
N2 C3 1.481(7) . . yes
C1 C2 1.52(4) . . no
C2 C3 1.540(8) . 4_454 no
C4 C5 1.369(8) . . no
C4 C9 1.398(8) . . no
C4 C10 1.490(7) . . no
C5 C6 1.374(10) . . no
C6 C7 1.386(9) . . no
C7 C8 1.358(9) . . no
C7 C11 1.731(5) . . no
C8 C9 1.392(10) . . no
C12 C17 1.726(5) . . no
C14 C15 1.400(8) . . no
C14 C19 1.382(7) . . no
C14 C20 1.497(7) . . no
C15 C16 1.404(10) . . no
C16 C17 1.357(9) . . no
C17 C18 1.392(8) . . no
C18 C19 1.397(7) . . no

loop_
_geom_torsion_atom_site_label_1
_geom_torsion_atom_site_label_2
_geom_torsion_atom_site_label_3
_geom_torsion_atom_site_label_4
_geom_torsion
_geom_torsion_site_symmetry_1
_geom_torsion_site_symmetry_2
_geom_torsion_site_symmetry_3
_geom_torsion_site_symmetry_4
_geom_torsion_publ_flag
O11 Zn O1 C10 33.7(5) . . . . no
N1 Zn O1 C10 -85.6(4) . . . . no
N2 Zn O1 C10 160.2(4) . . . . no
O1 Zn O11 C20 34.0(5) . . . . no
N1 Zn O11 C20 156.9(4) . . . . no
N2 Zn O11 C20 -91.1(4) . . . . no
O1 Zn N1 C1 45.1(10) . . . . no
O11 Zn N1 C1 -97.7(10) . . . . no
N2 Zn N1 C1 153.6(10) . . . . no
O1 Zn N2 C3 28.5(4) . . . . no
O11 Zn N2 C3 173.5(4) . . . . no
N1 Zn N2 C3 -84.1(4) . . . . no
Zn O1 C10 O2 1.4(7) . . . . no
Zn O1 C10 C4 178.1(3) . . . . no
Zn O11 C20 C14 176.5(3) . . . . no
Zn O11 C20 O12 -1.7(7) . . . . no
Zn N1 C1 C2 63.1(13) . . . . no
Zn N2 C3 C2 -171.1(4) . . . 4_555 no
N1 C1 C2 C3 -173.7(13) . . . 4_454 no
C1 C2 C3 N2 64.4(15) . . 4_454 4_454 no
C10 C4 C9 C8 -178.5(5) . . . . no
C5 C4 C10 O2 160.7(6) . . . . no
C9 C4 C10 O1 163.6(5) . . . . no
C5 C4 C10 O1 -16.1(8) . . . . no
C10 C4 C5 C6 -178.8(6) . . . . no
C5 C4 C9 C8 1.3(8) . . . . no
C9 C4 C5 C6 1.5(9) . . . . no
C9 C4 C10 O2 -19.6(8) . . . . no
C4 C5 C6 C7 -4.5(10) . . . . no
C5 C6 C7 C11 -177.8(5) . . . . no
C5 C6 C7 C8 4.7(9) . . . . no
C11 C7 C8 C9 -179.5(5) . . . . no
C6 C7 C8 C9 -1.9(9) . . . . no
C7 C8 C9 C4 -1.1(9) . . . . no
C15 C14 C19 C18 1.7(7) . . . . no
C20 C14 C19 C18 -177.3(5) . . . . no
C20 C14 C15 C16 177.7(5) . . . . no
C15 C14 C20 O12 -4.5(7) . . . . no
C19 C14 C20 O11 -3.8(7) . . . . no
C15 C14 C20 O11 177.3(5) . . . . no
C19 C14 C15 C16 -1.2(7) . . . . no
C19 C14 C20 O12 174.4(5) . . . . no
C14 C15 C16 C17 -0.6(9) . . . . no
C15 C16 C17 C18 2.0(9) . . . . no
C15 C16 C17 C12 -178.3(5) . . . . no
C12 C17 C18 C19 178.8(4) . . . . no
C16 C17 C18 C19 -1.6(8) . . . . no
C17 C18 C19 C14 -0.3(8) . . . . no
